data_4107127
loop_
_publ_author_name
'Laura C. H. Gerber'
'Richard R. Schrock'
'Peter M\"uller'
'Michael K. Takase'

_publ_section_title
;
 Synthesis of Molybdenum Alkylidene Complexes That Contain the
 2,6-Dimesitylphenylimido Ligand
;
_journal_name_full 'Journal of the American Chemical Society'
_journal_page_first 18142
_journal_page_last 18144
_journal_paper_doi 10.1021/ja208936s
_journal_volume 133
_journal_year 2011
_chemical_formula_sum 'C32 H44 Cl Mo N3'
_chemical_formula_weight 602.09
_chemical_name_systematic
; 
 ? 
;
_space_group_IT_number 9
_symmetry_cell_setting monoclinic
_symmetry_space_group_name_Hall 'C -2yc'
_symmetry_space_group_name_H-M 'C 1 c 1'
_atom_sites_solution_hydrogens geom
_atom_sites_solution_primary direct
_atom_sites_solution_secondary difmap
_audit_creation_method SHELXL-97
_cell_angle_alpha 90.00
_cell_angle_beta 112.9120(10)
_cell_angle_gamma 90.00
_cell_formula_units_Z 4
_cell_length_a 22.2063(11)
_cell_length_b 8.6597(5)
_cell_length_c 17.7277(9)
_cell_measurement_reflns_used 9331
_cell_measurement_temperature 100(2)
_cell_measurement_theta_max 33.22
_cell_measurement_theta_min 3.01
_cell_volume 3140.1(3)
_computing_cell_refinement 'SAINT 7.46A (Bruker-AXS, 2010)'
_computing_data_collection 'APEX2 v2010.7.0 (Bruker-AXS, 2010)'
_computing_data_reduction 'SAINT 7.46A (Bruker-AXS, 2010)'
_computing_molecular_graphics 'Bruker SHELXTL'
_computing_publication_material 'Bruker SHELXTL'
_computing_structure_refinement 'SHELXL-97 (Sheldrick, 2008)'
_computing_structure_solution 'SHELXS-97 (Sheldrick, 2008)'
_diffrn_ambient_temperature 100(2)
_diffrn_detector_area_resol_mean 8.3
_diffrn_measured_fraction_theta_full 1.000
_diffrn_measured_fraction_theta_max 1.000
_diffrn_measurement_device_type 'Bruker Smart APEX2 CCD'
_diffrn_measurement_method '\f and \w scans'
_diffrn_radiation_monochromator graphite
_diffrn_radiation_source 'fine-focus sealed tube'
_diffrn_radiation_type MoK\a
_diffrn_radiation_wavelength 0.71073
_diffrn_reflns_av_R_equivalents 0.0267
_diffrn_reflns_av_sigmaI/netI 0.0200
_diffrn_reflns_limit_h_max 33
_diffrn_reflns_limit_h_min -33
_diffrn_reflns_limit_k_max 13
_diffrn_reflns_limit_k_min -13
_diffrn_reflns_limit_l_max 27
_diffrn_reflns_limit_l_min -27
_diffrn_reflns_number 66929
_diffrn_reflns_theta_full 32.91
_diffrn_reflns_theta_max 32.91
_diffrn_reflns_theta_min 2.49
_exptl_absorpt_coefficient_mu 0.526
_exptl_absorpt_correction_T_max 0.9020
_exptl_absorpt_correction_T_min 0.8581
_exptl_absorpt_correction_type multi-scan
_exptl_absorpt_process_details 'SADABS (Sheldrick, 2009)'
_exptl_crystal_colour yellow
_exptl_crystal_density_diffrn 1.274
_exptl_crystal_description block
_exptl_crystal_F_000 1264
_exptl_crystal_size_max 0.30
_exptl_crystal_size_mid 0.25
_exptl_crystal_size_min 0.20
_refine_diff_density_max 0.294
_refine_diff_density_min -0.182
_refine_diff_density_rms 0.040
_refine_ls_abs_structure_details 'Flack H D (1983), Acta Cryst. A39, 876-881'
_refine_ls_abs_structure_Flack -0.011(10)
_refine_ls_extinction_method none
_refine_ls_goodness_of_fit_ref 1.051
_refine_ls_hydrogen_treatment mixed
_refine_ls_matrix_type full
_refine_ls_number_parameters 349
_refine_ls_number_reflns 11745
_refine_ls_number_restraints 3
_refine_ls_restrained_S_all 1.051
_refine_ls_R_factor_all 0.0175
_refine_ls_R_factor_gt 0.0169
_refine_ls_shift/su_max 0.002
_refine_ls_shift/su_mean 0.000
_refine_ls_structure_factor_coef Fsqd
_refine_ls_weighting_details 'calc w=1/[\s^2^(Fo^2^)+(0.0238P)^2^+0.4571P] where P=(Fo^2^+2Fc^2^)/3'
_refine_ls_weighting_scheme calc
_refine_ls_wR_factor_gt 0.0431
_refine_ls_wR_factor_ref 0.0434
_reflns_number_gt 11519
_reflns_number_total 11745
_reflns_threshold_expression >2sigma(I)
_cod_data_source_file ja208936s_si_002_1.cif
_cod_data_source_block x10070
_cod_database_code 4107127

loop_
_symmetry_equiv_pos_as_xyz
'x, y, z'
'x, -y, z+1/2'
'x+1/2, y+1/2, z'
'x+1/2, -y+1/2, z+1/2'

loop_
_atom_site_label
_atom_site_type_symbol
_atom_site_fract_x
_atom_site_fract_y
_atom_site_fract_z
_atom_site_U_iso_or_equiv
_atom_site_adp_type
_atom_site_occupancy
_atom_site_symmetry_multiplicity
_atom_site_calc_flag
_atom_site_refinement_flags
Mo1 Mo 0.794931(4) 0.567096(7) 0.737717(4) 0.01452(2) Uani 1 1 d .
Cl1 Cl 0.741948(15) 0.33914(3) 0.745781(19) 0.02815(5) Uani 1 1 d .
N1 N 0.73961(4) 0.69694(10) 0.66953(5) 0.01745(14) Uani 1 1 d .
C1 C 0.70277(5) 0.82568(12) 0.63250(6) 0.01807(16) Uani 1 1 d .
C2 C 0.64672(5) 0.86632(13) 0.64707(6) 0.02147(18) Uani 1 1 d .
C3 C 0.61100(6) 0.99597(16) 0.60695(8) 0.0296(2) Uani 1 1 d .
H3 H 0.5728 1.0242 0.6155 0.036 Uiso 1 1 calc R
C4 C 0.63029(7) 1.08428(16) 0.55482(9) 0.0332(3) Uani 1 1 d .
H4 H 0.6056 1.1725 0.5285 0.040 Uiso 1 1 calc R
C5 C 0.68585(6) 1.04340(14) 0.54113(8) 0.0274(2) Uani 1 1 d .
H5 H 0.6992 1.1050 0.5061 0.033 Uiso 1 1 calc R
C6 C 0.72207(5) 0.91288(12) 0.57831(7) 0.01970(18) Uani 1 1 d .
C7 C 0.62573(5) 0.77686(12) 0.70445(6) 0.01991(17) Uani 1 1 d .
C8 C 0.63039(5) 0.84475(12) 0.77869(6) 0.02059(18) Uani 1 1 d .
C9 C 0.60844(5) 0.76131(13) 0.83068(7) 0.02147(18) Uani 1 1 d .
H9 H 0.6117 0.8067 0.8809 0.026 Uiso 1 1 calc R
C10 C 0.58201(5) 0.61376(13) 0.81105(7) 0.02212(18) Uani 1 1 d .
C11 C 0.57807(5) 0.54890(13) 0.73759(8) 0.0238(2) Uani 1 1 d .
H11 H 0.5604 0.4481 0.7236 0.029 Uiso 1 1 calc R
C12 C 0.59937(5) 0.62765(14) 0.68370(7) 0.0222(2) Uani 1 1 d .
C13 C 0.65708(6) 1.00571(13) 0.80306(8) 0.0275(2) Uani 1 1 d .
H13A H 0.6715 1.0177 0.8625 0.041 Uiso 1 1 calc R
H13B H 0.6228 1.0815 0.7753 0.041 Uiso 1 1 calc R
H13C H 0.6942 1.0223 0.7872 0.041 Uiso 1 1 calc R
C14 C 0.55646(6) 0.52969(15) 0.86722(8) 0.0293(2) Uani 1 1 d .
H14A H 0.5620 0.4182 0.8629 0.044 Uiso 1 1 calc R
H14B H 0.5100 0.5534 0.8513 0.044 Uiso 1 1 calc R
H14C H 0.5808 0.5630 0.9238 0.044 Uiso 1 1 calc R
C15 C 0.59247(6) 0.55348(15) 0.60387(8) 0.0302(2) Uani 1 1 d .
H15A H 0.5631 0.4645 0.5932 0.045 Uiso 1 1 calc R
H15B H 0.6355 0.5191 0.6072 0.045 Uiso 1 1 calc R
H15C H 0.5744 0.6286 0.5594 0.045 Uiso 1 1 calc R
C16 C 0.77536(5) 0.75084(13) 0.50338(6) 0.01894(18) Uani 1 1 d .
C17 C 0.78030(5) 0.86670(11) 0.56110(6) 0.01746(16) Uani 1 1 d .
C18 C 0.83022(5) 0.71461(12) 0.48669(6) 0.02060(17) Uani 1 1 d .
H18 H 0.8268 0.6370 0.4474 0.025 Uiso 1 1 calc R
C19 C 0.88989(5) 0.78949(12) 0.52633(6) 0.02016(17) Uani 1 1 d .
C20 C 0.89398(5) 0.90273(12) 0.58391(6) 0.01961(17) Uani 1 1 d .
H20 H 0.9345 0.9539 0.6116 0.024 Uiso 1 1 calc R
C21 C 0.84017(5) 0.94322(11) 0.60203(6) 0.01870(17) Uani 1 1 d .
C22 C 0.84690(6) 1.06722(13) 0.66424(7) 0.0264(2) Uani 1 1 d .
H22A H 0.8304 1.1651 0.6361 0.040 Uiso 1 1 calc R
H22B H 0.8931 1.0788 0.7004 0.040 Uiso 1 1 calc R
H22C H 0.8216 1.0385 0.6967 0.040 Uiso 1 1 calc R
C23 C 0.71219(6) 0.66454(14) 0.46043(8) 0.0269(2) Uani 1 1 d .
H23A H 0.7079 0.5834 0.4965 0.040 Uiso 1 1 calc R
H23B H 0.7123 0.6178 0.4101 0.040 Uiso 1 1 calc R
H23C H 0.6754 0.7364 0.4467 0.040 Uiso 1 1 calc R
C24 C 0.94839(6) 0.75175(15) 0.50657(8) 0.0285(2) Uani 1 1 d .
H24A H 0.9874 0.7446 0.5575 0.043 Uiso 1 1 calc R
H24B H 0.9546 0.8333 0.4719 0.043 Uiso 1 1 calc R
H24C H 0.9412 0.6529 0.4775 0.043 Uiso 1 1 calc R
N2 N 0.86147(4) 0.54023(11) 0.69328(5) 0.01875(15) Uani 1 1 d D
H2 H 0.8519(8) 0.5797(16) 0.6420(8) 0.022 Uiso 1 1 d D
C25 C 0.93196(5) 0.50644(13) 0.73464(6) 0.01996(17) Uani 1 1 d .
C26 C 0.94306(6) 0.39920(14) 0.80735(7) 0.0244(2) Uani 1 1 d .
H26A H 0.9159 0.3067 0.7885 0.037 Uiso 1 1 calc R
H26B H 0.9312 0.4530 0.8483 0.037 Uiso 1 1 calc R
H26C H 0.9892 0.3691 0.8319 0.037 Uiso 1 1 calc R
C27 C 0.97033(6) 0.65685(15) 0.76481(8) 0.0281(2) Uani 1 1 d .
H27A H 0.9548 0.7087 0.8030 0.042 Uiso 1 1 calc R
H27B H 0.9637 0.7246 0.7180 0.042 Uiso 1 1 calc R
H27C H 1.0170 0.6332 0.7927 0.042 Uiso 1 1 calc R
C28 C 0.95333(6) 0.42795(14) 0.67147(7) 0.0264(2) Uani 1 1 d .
H28A H 0.9459 0.4983 0.6254 0.040 Uiso 1 1 calc R
H28B H 0.9278 0.3333 0.6516 0.040 Uiso 1 1 calc R
H28C H 0.9999 0.4021 0.6971 0.040 Uiso 1 1 calc R
N3 N 0.83240(4) 0.64498(10) 0.83564(5) 0.01970(15) Uani 1 1 d .
C29 C 0.84769(5) 0.76071(12) 0.90035(6) 0.02148(18) Uani 1 1 d .
C30 C 0.79967(7) 0.74074(16) 0.94217(8) 0.0293(2) Uani 1 1 d .
H30A H 0.8052 0.6380 0.9672 0.044 Uiso 1 1 calc R
H30B H 0.7548 0.7516 0.9015 0.044 Uiso 1 1 calc R
H30C H 0.8081 0.8198 0.9846 0.044 Uiso 1 1 calc R
C31 C 0.84072(8) 0.92035(14) 0.86063(9) 0.0333(3) Uani 1 1 d .
H31A H 0.7979 0.9284 0.8153 0.050 Uiso 1 1 calc R
H31B H 0.8753 0.9346 0.8398 0.050 Uiso 1 1 calc R
H31C H 0.8445 1.0002 0.9014 0.050 Uiso 1 1 calc R
C32 C 0.91783(6) 0.73654(16) 0.96168(7) 0.0302(2) Uani 1 1 d .
H32A H 0.9481 0.7523 0.9342 0.045 Uiso 1 1 calc R
H32B H 0.9227 0.6312 0.9834 0.045 Uiso 1 1 calc R
H32C H 0.9277 0.8106 1.0067 0.045 Uiso 1 1 calc R

loop_
_atom_site_aniso_label
_atom_site_aniso_U_11
_atom_site_aniso_U_22
_atom_site_aniso_U_33
_atom_site_aniso_U_23
_atom_site_aniso_U_13
_atom_site_aniso_U_12
Mo1 0.01600(3) 0.01389(3) 0.01508(3) -0.00022(3) 0.00759(2) 0.00021(3)
Cl1 0.03272(13) 0.01961(11) 0.03591(13) 0.00165(10) 0.01750(11) -0.00583(9)
N1 0.0168(3) 0.0185(4) 0.0191(3) 0.0008(3) 0.0093(3) -0.0005(3)
C1 0.0171(4) 0.0199(4) 0.0183(4) 0.0020(3) 0.0081(3) 0.0017(3)
C2 0.0190(4) 0.0254(5) 0.0228(4) 0.0051(4) 0.0112(4) 0.0043(4)
C3 0.0260(5) 0.0345(6) 0.0349(6) 0.0130(5) 0.0191(4) 0.0140(4)
C4 0.0333(6) 0.0376(6) 0.0359(6) 0.0180(5) 0.0213(5) 0.0187(5)
C5 0.0295(5) 0.0287(5) 0.0299(5) 0.0125(4) 0.0181(4) 0.0109(4)
C6 0.0201(4) 0.0215(4) 0.0201(4) 0.0031(3) 0.0106(4) 0.0023(3)
C7 0.0152(4) 0.0245(5) 0.0222(4) 0.0039(4) 0.0096(3) 0.0021(3)
C8 0.0177(4) 0.0221(4) 0.0241(4) 0.0018(3) 0.0104(3) 0.0013(3)
C9 0.0177(4) 0.0265(5) 0.0219(4) 0.0023(4) 0.0097(3) 0.0008(3)
C10 0.0167(4) 0.0253(5) 0.0261(5) 0.0051(4) 0.0102(4) 0.0005(4)
C11 0.0177(4) 0.0245(5) 0.0300(5) -0.0008(4) 0.0101(4) -0.0037(4)
C12 0.0153(4) 0.0277(5) 0.0237(5) -0.0016(4) 0.0078(4) -0.0006(4)
C13 0.0301(5) 0.0224(5) 0.0353(6) -0.0014(4) 0.0186(5) -0.0027(4)
C14 0.0263(5) 0.0311(5) 0.0347(6) 0.0090(5) 0.0164(5) -0.0008(4)
C15 0.0234(5) 0.0400(7) 0.0275(5) -0.0088(5) 0.0104(4) -0.0063(4)
C16 0.0194(4) 0.0200(4) 0.0185(4) 0.0006(4) 0.0086(4) -0.0013(3)
C17 0.0186(4) 0.0178(4) 0.0183(4) 0.0032(3) 0.0097(3) 0.0015(3)
C18 0.0236(4) 0.0199(4) 0.0214(4) -0.0009(3) 0.0121(4) -0.0009(3)
C19 0.0207(4) 0.0203(4) 0.0228(4) 0.0024(3) 0.0122(3) 0.0001(3)
C20 0.0186(4) 0.0206(4) 0.0206(4) 0.0019(3) 0.0087(3) -0.0019(3)
C21 0.0215(4) 0.0185(4) 0.0174(4) 0.0018(3) 0.0089(3) 0.0003(3)
C22 0.0317(6) 0.0256(5) 0.0239(5) -0.0043(4) 0.0129(4) -0.0019(4)
C23 0.0222(5) 0.0282(5) 0.0294(5) -0.0033(4) 0.0091(4) -0.0064(4)
C24 0.0267(5) 0.0296(5) 0.0369(6) -0.0009(5) 0.0208(5) -0.0002(4)
N2 0.0180(4) 0.0222(4) 0.0177(4) 0.0005(3) 0.0087(3) 0.0026(3)
C25 0.0181(4) 0.0238(5) 0.0196(4) 0.0020(3) 0.0090(3) 0.0034(3)
C26 0.0264(5) 0.0276(5) 0.0212(4) 0.0057(4) 0.0115(4) 0.0083(4)
C27 0.0215(5) 0.0317(6) 0.0294(6) 0.0007(5) 0.0083(4) -0.0035(4)
C28 0.0261(5) 0.0339(6) 0.0242(5) 0.0030(4) 0.0152(4) 0.0079(4)
N3 0.0211(4) 0.0205(4) 0.0183(4) -0.0019(3) 0.0086(3) 0.0006(3)
C29 0.0250(5) 0.0216(4) 0.0173(4) -0.0042(3) 0.0076(3) 0.0009(4)
C30 0.0312(6) 0.0349(6) 0.0265(6) -0.0076(5) 0.0163(5) 0.0013(5)
C31 0.0479(8) 0.0210(5) 0.0289(6) -0.0021(4) 0.0128(6) -0.0007(5)
C32 0.0270(5) 0.0390(6) 0.0206(5) -0.0058(4) 0.0048(4) 0.0005(5)

loop_
_atom_type_symbol
_atom_type_description
_atom_type_scat_dispersion_real
_atom_type_scat_dispersion_imag
_atom_type_scat_source
C C 0.0033 0.0016 'International Tables Vol C Tables 4.2.6.8 and 6.1.1.4'
H H 0.0000 0.0000 'International Tables Vol C Tables 4.2.6.8 and 6.1.1.4'
N N 0.0061 0.0033 'International Tables Vol C Tables 4.2.6.8 and 6.1.1.4'
Cl Cl 0.1484 0.1585 'International Tables Vol C Tables 4.2.6.8 and 6.1.1.4'
Mo Mo -1.6832 0.6857 'International Tables Vol C Tables 4.2.6.8 and 6.1.1.4'

loop_
_geom_angle_atom_site_label_1
_geom_angle_atom_site_label_2
_geom_angle_atom_site_label_3
_geom_angle
N3 Mo1 N1 111.90(4)
N3 Mo1 N2 107.89(4)
N1 Mo1 N2 103.69(4)
N3 Mo1 Cl1 108.87(3)
N1 Mo1 Cl1 110.50(3)
N2 Mo1 Cl1 113.94(3)
C1 N1 Mo1 165.16(7)
N1 C1 C2 120.90(9)
N1 C1 C6 118.16(9)
C2 C1 C6 120.92(9)
C3 C2 C1 118.24(9)
C3 C2 C7 119.88(9)
C1 C2 C7 121.87(9)
C4 C3 C2 121.29(10)
C4 C3 H3 119.4
C2 C3 H3 119.4
C3 C4 C5 119.96(11)
C3 C4 H4 120.0
C5 C4 H4 120.0
C4 C5 C6 120.70(11)
C4 C5 H5 119.6
C6 C5 H5 119.6
C5 C6 C1 118.84(10)
C5 C6 C17 120.40(9)
C1 C6 C17 120.76(9)
C12 C7 C8 119.97(9)
C12 C7 C2 120.51(10)
C8 C7 C2 119.49(10)
C9 C8 C7 118.83(10)
C9 C8 C13 119.12(10)
C7 C8 C13 122.04(9)
C10 C9 C8 122.02(10)
C10 C9 H9 119.0
C8 C9 H9 119.0
C11 C10 C9 118.15(10)
C11 C10 C14 121.33(11)
C9 C10 C14 120.49(10)
C10 C11 C12 121.93(10)
C10 C11 H11 119.0
C12 C11 H11 119.0
C11 C12 C7 119.11(10)
C11 C12 C15 119.75(11)
C7 C12 C15 121.13(10)
C8 C13 H13A 109.5
C8 C13 H13B 109.5
H13A C13 H13B 109.5
C8 C13 H13C 109.5
H13A C13 H13C 109.5
H13B C13 H13C 109.5
C10 C14 H14A 109.5
C10 C14 H14B 109.5
H14A C14 H14B 109.5
C10 C14 H14C 109.5
H14A C14 H14C 109.5
H14B C14 H14C 109.5
C12 C15 H15A 109.5
C12 C15 H15B 109.5
H15A C15 H15B 109.5
C12 C15 H15C 109.5
H15A C15 H15C 109.5
H15B C15 H15C 109.5
C18 C16 C17 119.14(10)
C18 C16 C23 119.88(10)
C17 C16 C23 120.98(10)
C16 C17 C21 120.09(9)
C16 C17 C6 120.72(9)
C21 C17 C6 119.17(9)
C19 C18 C16 121.65(10)
C19 C18 H18 119.2
C16 C18 H18 119.2
C20 C19 C18 118.35(9)
C20 C19 C24 120.45(10)
C18 C19 C24 121.19(10)
C19 C20 C21 121.83(9)
C19 C20 H20 119.1
C21 C20 H20 119.1
C20 C21 C17 118.93(9)
C20 C21 C22 119.85(10)
C17 C21 C22 121.22(10)
C21 C22 H22A 109.5
C21 C22 H22B 109.5
H22A C22 H22B 109.5
C21 C22 H22C 109.5
H22A C22 H22C 109.5
H22B C22 H22C 109.5
C16 C23 H23A 109.5
C16 C23 H23B 109.5
H23A C23 H23B 109.5
C16 C23 H23C 109.5
H23A C23 H23C 109.5
H23B C23 H23C 109.5
C19 C24 H24A 109.5
C19 C24 H24B 109.5
H24A C24 H24B 109.5
C19 C24 H24C 109.5
H24A C24 H24C 109.5
H24B C24 H24C 109.5
C25 N2 Mo1 130.53(7)
C25 N2 H2 111.1(10)
Mo1 N2 H2 116.0(10)
N2 C25 C26 109.33(9)
N2 C25 C27 110.03(9)
C26 C25 C27 109.66(9)
N2 C25 C28 107.14(9)
C26 C25 C28 110.61(9)
C27 C25 C28 110.04(9)
C25 C26 H26A 109.5
C25 C26 H26B 109.5
H26A C26 H26B 109.5
C25 C26 H26C 109.5
H26A C26 H26C 109.5
H26B C26 H26C 109.5
C25 C27 H27A 109.5
C25 C27 H27B 109.5
H27A C27 H27B 109.5
C25 C27 H27C 109.5
H27A C27 H27C 109.5
H27B C27 H27C 109.5
C25 C28 H28A 109.5
C25 C28 H28B 109.5
H28A C28 H28B 109.5
C25 C28 H28C 109.5
H28A C28 H28C 109.5
H28B C28 H28C 109.5
C29 N3 Mo1 157.38(8)
N3 C29 C30 108.12(9)
N3 C29 C32 109.02(9)
C30 C29 C32 110.49(9)
N3 C29 C31 107.90(9)
C30 C29 C31 111.14(10)
C32 C29 C31 110.08(11)
C29 C30 H30A 109.5
C29 C30 H30B 109.5
H30A C30 H30B 109.5
C29 C30 H30C 109.5
H30A C30 H30C 109.5
H30B C30 H30C 109.5
C29 C31 H31A 109.5
C29 C31 H31B 109.5
H31A C31 H31B 109.5
C29 C31 H31C 109.5
H31A C31 H31C 109.5
H31B C31 H31C 109.5
C29 C32 H32A 109.5
C29 C32 H32B 109.5
H32A C32 H32B 109.5
C29 C32 H32C 109.5
H32A C32 H32C 109.5
H32B C32 H32C 109.5

loop_
_geom_bond_atom_site_label_1
_geom_bond_atom_site_label_2
_geom_bond_distance
Mo1 N3 1.7425(9)
Mo1 N1 1.7545(8)
Mo1 N2 1.9403(9)
Mo1 Cl1 2.3308(3)
N1 C1 1.3874(13)
C1 C2 1.4107(14)
C1 C6 1.4133(14)
C2 C3 1.3987(15)
C2 C7 1.4904(14)
C3 C4 1.3894(17)
C3 H3 0.9500
C4 C5 1.3927(17)
C4 H4 0.9500
C5 C6 1.3950(15)
C5 H5 0.9500
C6 C17 1.4940(14)
C7 C12 1.4071(16)
C7 C8 1.4080(15)
C8 C9 1.3996(15)
C8 C13 1.5104(16)
C9 C10 1.3924(16)
C9 H9 0.9500
C10 C11 1.3894(17)
C10 C14 1.5111(16)
C11 C12 1.3976(16)
C11 H11 0.9500
C12 C15 1.5066(17)
C13 H13A 0.9800
C13 H13B 0.9800
C13 H13C 0.9800
C14 H14A 0.9800
C14 H14B 0.9800
C14 H14C 0.9800
C15 H15A 0.9800
C15 H15B 0.9800
C15 H15C 0.9800
C16 C18 1.3966(15)
C16 C17 1.4064(15)
C16 C23 1.5081(15)
C17 C21 1.4077(14)
C18 C19 1.3946(15)
C18 H18 0.9500
C19 C20 1.3927(15)
C19 C24 1.5074(15)
C20 C21 1.3977(15)
C20 H20 0.9500
C21 C22 1.5043(15)
C22 H22A 0.9800
C22 H22B 0.9800
C22 H22C 0.9800
C23 H23A 0.9800
C23 H23B 0.9800
C23 H23C 0.9800
C24 H24A 0.9800
C24 H24B 0.9800
C24 H24C 0.9800
N2 C25 1.4763(13)
N2 H2 0.916(13)
C25 C26 1.5288(15)
C25 C27 1.5342(17)
C25 C28 1.5347(15)
C26 H26A 0.9800
C26 H26B 0.9800
C26 H26C 0.9800
C27 H27A 0.9800
C27 H27B 0.9800
C27 H27C 0.9800
C28 H28A 0.9800
C28 H28B 0.9800
C28 H28C 0.9800
N3 C29 1.4602(13)
C29 C30 1.5271(17)
C29 C32 1.5275(16)
C29 C31 1.5317(17)
C30 H30A 0.9800
C30 H30B 0.9800
C30 H30C 0.9800
C31 H31A 0.9800
C31 H31B 0.9800
C31 H31C 0.9800
C32 H32A 0.9800
C32 H32B 0.9800
C32 H32C 0.9800

loop_
_cod_related_entry_id
_cod_related_entry_database
_cod_related_entry_code
1 ChemSpider 30660284
